data_7234030
loop_
_publ_author_name
'Morozov, Vladimir A.'
'Posokhova, Svetlana M.'
'Deyneko, Dina V.'
'Savina, Aleksandra A.'
'Morozov, Anatolii V.'
'Tyablikov, Oleg A.'
'Redkin, Boris S.'
'Spassky, Dmitry A.'
'Hadermann, Joke'
'Lazoryak, Bogdan I.'

_publ_section_title
;
 Influence of annealing conditions on the structure and luminescence
 properties of KGd1&#x2212;xEux(MoO4)2 (0 &#x2264; x &#x2264; 1)
;
_journal_issue 42
_journal_name_full CrystEngComm
_journal_page_first 6460
_journal_paper_doi 10.1039/C9CE01244C
_journal_volume 21
_journal_year 2019
_chemical_formula_analytical 'Gd1 K1 Mo2 O8'
_chemical_formula_iupac 'Gd1 K1 Mo2 O8'
_chemical_formula_moiety '(K1+)1, (Gd3+)1, (MoO4 2-)2'
_chemical_formula_structural 'Gd1 K1 Mo2 O8'
_chemical_formula_sum 'Gd K Mo2 O8'
_chemical_formula_weight 516.2
_chemical_melting_point 1271
_chemical_name_common 'Gd1 K1 Mo2 O8'
_space_group_IT_number 60
_space_group_name_Hall '-P 2n 2ab'
_space_group_name_H-M_alt 'P b c n'
_symmetry_cell_setting orthorhombic
_symmetry_Int_Tables_number 60
_symmetry_space_group_name_Hall '-P 2n 2ab'
_symmetry_space_group_name_H-M 'P b c n'
_cell_angle_alpha 90
_cell_angle_beta 90
_cell_angle_gamma 90
_cell_formula_units_Z 4
_cell_length_a 5.11465(4)
_cell_length_b 18.0858(2)
_cell_length_c 8.04600(5)
_cell_measurement_temperature 293
_cell_volume 744.275(11)
_computing_cell_refinement '(Jana2000; Petricek and Dusek, 2000)'
_computing_publication_material '(Jana2000; Petricek and Dusek, 2000)'
_computing_structure_refinement '(Jana2000; Petricek and Dusek, 2000)'
_diffrn_ambient_temperature 293
_diffrn_detector 'linear position sensitive detector'
_diffrn_measurement_device STADI-P
_diffrn_radiation_monochromator 'curved Ge monochromator'
_diffrn_radiation_probe x-ray
_diffrn_radiation_type 'Co K\a'
_diffrn_radiation_wavelength 1.78892
_diffrn_source 'Rietveld Refinement'
_diffrn_source_type 'X-ray tube'
_exptl_absorpt_coefficient_mu 74.039
_exptl_crystal_density_diffrn 4.6069
_exptl_crystal_F_000 462
_pd_char_colour white
_pd_instr_location ' ?'
_pd_meas_2theta_range_inc 0.01
_pd_meas_2theta_range_max 100.090
_pd_meas_2theta_range_min 4.900
_pd_meas_number_of_points 9520
_pd_meas_scan_method step
_pd_proc_2theta_range_inc 0.01
_pd_proc_2theta_range_max 100.09
_pd_proc_2theta_range_min 4.9
_pd_proc_ls_background_function '18 Legendre polynoms'
_pd_proc_ls_pref_orient_corr 'March & Dollase'
_pd_proc_ls_profile_function Pseudo-Voigt
_pd_proc_ls_prof_R_factor 0.0572
_pd_proc_ls_prof_wR_expected 0.0423
_pd_proc_ls_prof_wR_factor 0.0836
_pd_proc_wavelength 1.78892
_refine_diff_density_max 1.21
_refine_diff_density_min -0.75
_refine_ls_goodness_of_fit_all 1.98
_refine_ls_number_constraints 6
_refine_ls_number_parameters 45
_refine_ls_number_restraints 0
_refine_ls_R_factor_all 0.0349
_refine_ls_R_factor_gt 0.0349
_refine_ls_shift/su_max 0.0402
_refine_ls_shift/su_mean 0.0080
_refine_ls_weighting_scheme sigma
_refine_ls_wR_factor_all 0.0491
_refine_ls_wR_factor_gt 0.0491
_cod_data_source_file c9ce01244c6.cif
_cod_data_source_block I
_cod_depositor_comments
;
The following automatic conversions were performed:

'_diffrn_radiation_probe' value 'X-ray' changed to 'x-ray' according
to
/home/data/users/saulius/crontab/automatic-downloads/rss-feeds/RSC/lib/dictionaries/cif_core.dic
dictionary named 'cif_core.dic' version 2.4.2 from 2011-04-26.

Automatic conversion script
Id: cif_fix_values 4973 2017-02-22 13:04:09Z antanas 

 Adding full bibliography for 7234030.cif.
;
_cod_original_cell_volume 744.276(12)
_cod_original_sg_symbol_Hall '-P -2xab;-2yc;-2zabc'
_cod_original_formula_sum 'Gd1 K1 Mo2 O8'
_cod_database_code 7234030

loop_
_space_group_symop_id
_space_group_symop_operation_xyz
1 x,y,z
2 -x+1/2,-y+1/2,z+1/2
3 -x,y,-z+1/2
4 x+1/2,-y+1/2,-z
5 -x,-y,-z
6 x+1/2,y+1/2,-z+1/2
7 x,-y,z+1/2
8 -x+1/2,y+1/2,z

loop_
_atom_site_label
_atom_site_type_symbol
_atom_site_fract_x
_atom_site_fract_y
_atom_site_fract_z
_atom_site_adp_type
_atom_site_U_iso_or_equiv
_atom_site_site_symmetry_multiplicity
_atom_site_occupancy
_atom_site_calc_flag
Gd Gd 0 0.00731(13) 0.25 Uiso 0.0245(6) 4 1 d
K K 0.5 0.2702(3) 0.25 Uiso 0.0265(17) 4 1 d
Mo Mo 0.5184(3) 0.10260(8) -0.01608(15) Uiso 0.0249(6) 8 1 d
O1 O 0.7205(13) 0.0959(8) 0.1516(9) Uiso 0.0067(13) 8 1 d
O2 O 0.7405(12) 0.0968(7) 0.7963(10) Uiso 0.0067(13) 8 1 d
O3 O 0.2459(12) 0.0359(5) -0.0164(14) Uiso 0.0067(13) 8 1 d
O4 O 0.3898(13) 0.1962(6) -0.0331(9) Uiso 0.0067(13) 8 1 d

loop_
_atom_type_symbol
_atom_type_scat_dispersion_real
_atom_type_scat_dispersion_imag
_atom_type_scat_source
Gd -9.4155 4.0094 'International Tables Vol C tables 4.2.6.8 and 6.1.1.1'
K 0.3523 1.3919 'International Tables Vol C tables 4.2.6.8 and 6.1.1.1'
Mo 0.1033 3.5787 'International Tables Vol C tables 4.2.6.8 and 6.1.1.1'
O 0.0662 0.0458 'International Tables Vol C tables 4.2.6.8 and 6.1.1.1'

loop_
_geom_angle_atom_site_label_1
_geom_angle_atom_site_label_2
_geom_angle_atom_site_label_3
_geom_angle_site_symmetry_1
_geom_angle_site_symmetry_3
_geom_angle
O1 Gd O1 1_455 3_655 91.2(4)
O1 Gd O2 1_455 5_656 149.9(3)
O1 Gd O2 1_455 7_454 105.3(3)
O1 Gd O3 1_455 . 82.8(3)
O1 Gd O3 1_455 3_555 80.8(3)
O1 Gd O3 1_455 5_555 68.2(3)
O1 Gd O3 1_455 7_555 146.0(3)
O1 Gd O2 3_655 5_656 105.3(3)
O1 Gd O2 3_655 7_454 149.9(3)
O1 Gd O3 3_655 . 80.8(3)
O1 Gd O3 3_655 3_555 82.8(3)
O1 Gd O3 3_655 5_555 146.0(3)
O1 Gd O3 3_655 7_555 68.2(3)
O2 Gd O2 5_656 7_454 72.4(3)
O2 Gd O3 5_656 . 75.4(3)
O2 Gd O3 5_656 3_555 125.5(3)
O2 Gd O3 5_656 5_555 84.8(3)
O2 Gd O3 5_656 7_555 64.1(3)
O2 Gd O3 7_454 . 125.5(3)
O2 Gd O3 7_454 3_555 75.4(3)
O2 Gd O3 7_454 5_555 64.1(3)
O2 Gd O3 7_454 7_555 84.8(3)
O3 Gd O3 . 3_555 156.5(3)
O3 Gd O3 . 5_555 70.4(3)
O3 Gd O3 . 7_555 118.0(3)
O3 Gd O3 3_555 5_555 118.0(3)
O3 Gd O3 3_555 7_555 70.4(3)
O3 Gd O3 5_555 7_555 141.8(3)
O2 K O2 2_654 4_456 59.6(3)
O2 K O4 2_654 . 130.0(3)
O2 K O4 2_654 2_555 94.1(3)
O2 K O4 2_654 3_655 102.5(3)
O2 K O4 2_654 4_555 62.7(3)
O2 K O4 4_456 . 102.5(3)
O2 K O4 4_456 2_555 62.7(3)
O2 K O4 4_456 3_655 130.0(3)
O2 K O4 4_456 4_555 94.1(3)
O4 K O4 . 2_555 119.9(2)
O4 K O4 . 3_655 120.6(4)
O4 K O4 . 4_555 73.9(2)
O4 K O4 2_555 3_655 73.9(2)
O4 K O4 2_555 4_555 154.2(4)
O4 K O4 3_655 4_555 119.9(2)
O1 Mo O2 . 1_554 105.3(3)
O1 Mo O3 . . 114.4(5)
O1 Mo O4 . . 110.2(5)
O2 Mo O3 1_554 . 114.6(5)
O2 Mo O4 1_554 . 102.0(4)
O2 Mo O3 3_655 5_655 105.2(3)
O3 Mo O4 . . 109.5(4)

loop_
_geom_bond_atom_site_label_1
_geom_bond_atom_site_label_2
_geom_bond_site_symmetry_2
_geom_bond_distance
Gd O1 1_455 2.288(11)
Gd O1 3_655 2.288(11)
Gd O2 5_656 2.333(11)
Gd O2 7_454 2.333(11)
Gd O3 . 2.539(10)
Gd O3 3_555 2.539(10)
Gd O3 5_555 2.393(10)
Gd O3 7_555 2.393(10)
K O1 . 3.442(15)
K O1 3_655 3.442(15)
K O2 2_654 2.772(13)
K O2 4_456 2.772(13)
K O4 . 2.701(9)
K O4 2_555 2.718(7)
K O4 3_655 2.701(9)
K O4 4_555 2.718(7)
Mo O1 . 1.704(7)
Mo O2 1_554 1.892(7)
Mo O3 . 1.843(8)
Mo O4 . 1.822(11)
